data_1543929
loop_
_publ_author_name
'Woodall, Christopher H.'
'Christensen, Jeppe'
'Skelton, Jonathan M.'
'Hatcher, Lauren E.'
'Parlett, Andrew'
'Raithby, Paul R.'
'Walsh, Aron'
'Parker, Stephen C.'
'Beavers, Christine M.'
'Teat, Simon J.'
'Intissar, Mourad'
'Reber, Christian'
'Allan, David R.'

_publ_section_title
;
 Observation of a re-entrant phase transition in the molecular complex
 tris(\m~2~-3,5-diisopropyl-1,2,4-triazolato-\k^2^<i>N</i>^1^:<i>N</i>^2^)trigold(I)
 under high pressure
;
_journal_issue 5
_journal_name_full IUCrJ
_journal_page_first
;
;
_journal_paper_doi 10.1107/S2052252516013129
_journal_volume 3
_journal_year 2016
_chemical_formula_moiety 'C24 H42 Au3 N9'
_chemical_formula_sum 'C24 H42 Au3 N9'
_chemical_formula_weight 1047.57
_chemical_name_systematic
;
tris(3,5-diisopropyl-1,2,4-triazolato-N,N)-tri-gold(I)
;
_space_group_IT_number 15
_space_group_name_Hall '-C 2yc'
_space_group_name_H-M_alt 'C 1 2/c 1'
_symmetry_cell_setting monoclinic
_symmetry_Int_Tables_number 15
_symmetry_space_group_name_Hall '-C 2yc'
_symmetry_space_group_name_H-M 'C 1 2/c 1'
_atom_sites_solution_hydrogens geom
_atom_sites_solution_primary direct
_atom_sites_solution_secondary difmap
_audit_creation_method SHELXL-97
_cell_angle_alpha 90.00
_cell_angle_beta 121.445(6)
_cell_angle_gamma 90.00
_cell_formula_units_Z 8
_cell_length_a 23.6575(13)
_cell_length_b 13.9552(6)
_cell_length_c 19.838(4)
_cell_measurement_reflns_used 4239
_cell_measurement_temperature 296(2)
_cell_measurement_theta_max 25.72
_cell_measurement_theta_min 2.90
_cell_volume 5587.6(12)
_computing_structure_refinement 'SHELXL-97 (Sheldrick, 1997)'
_diffrn_ambient_temperature 296(2)
_diffrn_measured_fraction_theta_full 0.377
_diffrn_measured_fraction_theta_max 0.377
_diffrn_measurement_device
;
CrystalLogic Kappa (3 circle)
;
_diffrn_measurement_device_type
;
Rigaku Saturn724+ (2x2 bin mode)
;
_diffrn_measurement_method '\f and \w scans'
_diffrn_radiation_monochromator synchrotron
_diffrn_radiation_type synchrotron
_diffrn_radiation_wavelength 0.6889
_diffrn_reflns_av_R_equivalents 0.0389
_diffrn_reflns_av_sigmaI/netI 0.0399
_diffrn_reflns_limit_h_max 29
_diffrn_reflns_limit_h_min -28
_diffrn_reflns_limit_k_max 17
_diffrn_reflns_limit_k_min -17
_diffrn_reflns_limit_l_max 20
_diffrn_reflns_limit_l_min -21
_diffrn_reflns_number 10005
_diffrn_reflns_theta_full 26.21
_diffrn_reflns_theta_max 26.21
_diffrn_reflns_theta_min 2.90
_diffrn_standards_number 0
_exptl_absorpt_coefficient_mu 14.036
_exptl_absorpt_correction_T_max 1.0000
_exptl_absorpt_correction_T_min 0.7755
_exptl_absorpt_correction_type multi-scan
_exptl_absorpt_process_details
;
SADABS
;
_exptl_crystal_colour colourless
_exptl_crystal_density_diffrn 2.491
_exptl_crystal_density_method 'not measured'
_exptl_crystal_description Block
_exptl_crystal_F_000 3888
_exptl_crystal_size_max 0.07
_exptl_crystal_size_mid 0.03
_exptl_crystal_size_min 0.03
_refine_diff_density_max 0.663
_refine_diff_density_min -0.625
_refine_diff_density_rms 0.128
_refine_ls_extinction_method none
_refine_ls_goodness_of_fit_ref 1.052
_refine_ls_hydrogen_treatment constr
_refine_ls_matrix_type full
_refine_ls_number_parameters 166
_refine_ls_number_reflns 2323
_refine_ls_number_restraints 33
_refine_ls_restrained_S_all 1.049
_refine_ls_R_factor_all 0.0622
_refine_ls_R_factor_gt 0.0383
_refine_ls_shift/su_max 0.001
_refine_ls_shift/su_mean 0.000
_refine_ls_structure_factor_coef Fsqd
_refine_ls_weighting_details 'calc w=1/[\s^2^(Fo^2^)+(0.0581P)^2^+74.1033P] where P=(Fo^2^+2Fc^2^)/3'
_refine_ls_weighting_scheme calc
_refine_ls_wR_factor_gt 0.1004
_refine_ls_wR_factor_ref 0.1204
_reflns_number_gt 1737
_reflns_number_total 2323
_reflns_threshold_expression >2sigma(I)
_cod_data_source_file ed5009.cif
_cod_data_source_block 1.07GPa_Au3triazole-FORM-II
_cod_original_cell_volume 5587.5(12)
_cod_original_sg_symbol_H-M 'C 2/c'
_cod_database_code 1543929

loop_
_space_group_symop_id
_space_group_symop_operation_xyz
1 'x, y, z'
2 '-x, y, -z+1/2'
3 'x+1/2, y+1/2, z'
4 '-x+1/2, y+1/2, -z+1/2'
5 '-x, -y, -z'
6 'x, -y, z-1/2'
7 '-x+1/2, -y+1/2, -z'
8 'x+1/2, -y+1/2, z-1/2'

loop_
_atom_site_label
_atom_site_type_symbol
_atom_site_fract_x
_atom_site_fract_y
_atom_site_fract_z
_atom_site_U_iso_or_equiv
_atom_site_adp_type
_atom_site_occupancy
_atom_site_symmetry_multiplicity
_atom_site_calc_flag
_atom_site_refinement_flags
C1 C 0.0244(14) 0.2030(8) 0.138(2) 0.057(4) Uiso 1 1 d D
C2 C -0.0576(13) 0.2314(8) 0.150(2) 0.051(4) Uiso 1 1 d D
C3 C -0.2192(13) -0.0848(10) 0.146(2) 0.069(5) Uiso 1 1 d D
C4 C -0.1923(13) -0.2290(9) 0.140(2) 0.066(5) Uiso 1 1 d D
C5 C 0.0509(15) -0.3054(10) 0.140(3) 0.071(5) Uiso 1 1 d D
C6 C 0.1065(14) -0.1863(8) 0.139(2) 0.056(4) Uiso 1 1 d D
C11 C 0.0773(14) 0.2150(13) 0.118(2) 0.081(6) Uiso 1 1 d D
H11 H 0.1086 0.1680 0.1560 0.097 Uiso 1 1 calc R
C12 C -0.1141(14) 0.2799(10) 0.151(2) 0.072(5) Uiso 1 1 d D
H12 H -0.1194 0.2493 0.1914 0.086 Uiso 1 1 calc R
C13 C -0.2619(19) -0.0005(16) 0.138(3) 0.103(8) Uiso 1 1 d D
H13 H -0.2884 -0.0255 0.1594 0.123 Uiso 1 1 calc R
C14 C -0.1885(16) -0.3370(10) 0.138(2) 0.070(5) Uiso 1 1 d D
H14 H -0.1424 -0.3593 0.1674 0.085 Uiso 1 1 calc R
C15 C 0.0239(19) -0.4063(13) 0.130(3) 0.102(8) Uiso 1 1 d D
H15 H 0.0250 -0.4117 0.1802 0.123 Uiso 1 1 calc R
C16 C 0.1563(11) -0.1246(10) 0.1347(17) 0.059(4) Uiso 1 1 d D
H16 H 0.1623 -0.0654 0.1644 0.071 Uiso 1 1 calc R
C21 C 0.0642(18) 0.1663(17) 0.046(2) 0.112(8) Uiso 1 1 d D
H21A H 0.0419 0.2095 0.0019 0.168 Uiso 1 1 calc R
H21B H 0.0367 0.1113 0.0365 0.168 Uiso 1 1 calc R
H21C H 0.1053 0.1462 0.0516 0.168 Uiso 1 1 calc R
C22 C -0.1756(16) 0.2628(16) 0.073(2) 0.101(8) Uiso 1 1 d D
H22A H -0.1827 0.1951 0.0639 0.151 Uiso 1 1 calc R
H22B H -0.1712 0.2912 0.0318 0.151 Uiso 1 1 calc R
H22C H -0.2125 0.2911 0.0730 0.151 Uiso 1 1 calc R
C23 C -0.307(3) 0.026(4) 0.066(3) 0.28(4) Uiso 1 1 d D
H23A H -0.3312 -0.0292 0.0354 0.427 Uiso 1 1 calc R
H23B H -0.2864 0.0570 0.0413 0.427 Uiso 1 1 calc R
H23C H -0.3378 0.0699 0.0679 0.427 Uiso 1 1 calc R
C24 C -0.2219(18) -0.364(2) 0.056(2) 0.150(13) Uiso 1 1 d D
H24A H -0.2685 -0.3516 0.0313 0.225 Uiso 1 1 calc R
H24B H -0.2148 -0.4307 0.0517 0.225 Uiso 1 1 calc R
H24C H -0.2044 -0.3268 0.0301 0.225 Uiso 1 1 calc R
C25 C -0.039(2) -0.413(3) 0.082(3) 0.21(2) Uiso 1 1 d D
H25A H -0.0600 -0.3529 0.0791 0.313 Uiso 1 1 calc R
H25B H -0.0571 -0.4619 0.0997 0.313 Uiso 1 1 calc R
H25C H -0.0482 -0.4296 0.0301 0.313 Uiso 1 1 calc R
C26 C 0.1284(14) -0.0993(16) 0.0497(19) 0.097(7) Uiso 1 1 d D
H26A H 0.1140 -0.1566 0.0183 0.146 Uiso 1 1 calc R
H26B H 0.1620 -0.0685 0.0440 0.146 Uiso 1 1 calc R
H26C H 0.0915 -0.0567 0.0324 0.146 Uiso 1 1 calc R
C31 C 0.119(2) 0.2982(19) 0.151(3) 0.148(13) Uiso 1 1 d D
H31A H 0.1621 0.2790 0.1931 0.222 Uiso 1 1 calc R
H31B H 0.0997 0.3416 0.1710 0.222 Uiso 1 1 calc R
H31C H 0.1230 0.3295 0.1105 0.222 Uiso 1 1 calc R
C32 C -0.1005(16) 0.3840(11) 0.170(2) 0.082(6) Uiso 1 1 d D
H32A H -0.0622 0.3910 0.2224 0.123 Uiso 1 1 calc R
H32B H -0.1380 0.4131 0.1686 0.123 Uiso 1 1 calc R
H32C H -0.0927 0.4148 0.1327 0.123 Uiso 1 1 calc R
C33 C -0.227(2) 0.070(2) 0.189(3) 0.164(13) Uiso 1 1 d D
H33A H -0.1963 0.0434 0.2395 0.246 Uiso 1 1 calc R
H33B H -0.2570 0.1125 0.1934 0.246 Uiso 1 1 calc R
H33C H -0.2037 0.1050 0.1693 0.246 Uiso 1 1 calc R
C34 C -0.227(3) -0.3804(16) 0.171(4) 0.108(8) Uiso 1 1 d D
H34A H -0.2721 -0.3575 0.1415 0.163 Uiso 1 1 calc R
H34B H -0.2075 -0.3625 0.2255 0.163 Uiso 1 1 calc R
H34C H -0.2270 -0.4489 0.1669 0.163 Uiso 1 1 calc R
C35 C 0.072(3) -0.478(3) 0.144(5) 0.22(2) Uiso 1 1 d D
H35A H 0.1132 -0.4625 0.1901 0.331 Uiso 1 1 calc R
H35B H 0.0770 -0.4814 0.0990 0.331 Uiso 1 1 calc R
H35C H 0.0566 -0.5392 0.1508 0.331 Uiso 1 1 calc R
C36 C 0.2220(13) -0.1731(13) 0.169(2) 0.084(6) Uiso 1 1 d D
H36A H 0.2549 -0.1271 0.1761 0.126 Uiso 1 1 calc R
H36B H 0.2192 -0.2226 0.1336 0.126 Uiso 1 1 calc R
H36C H 0.2343 -0.2009 0.2190 0.126 Uiso 1 1 calc R
N1 N 0.0048(12) 0.1203(8) 0.1488(18) 0.059(4) Uiso 1 1 d D
N2 N -0.0482(11) 0.1375(7) 0.1569(16) 0.053(3) Uiso 1 1 d D
N3 N -0.1595(11) -0.0821(8) 0.1527(17) 0.063(4) Uiso 1 1 d D
N4 N -0.1428(11) -0.1746(7) 0.1490(17) 0.056(3) Uiso 1 1 d D
N5 N 0.0226(12) -0.2265(8) 0.1499(19) 0.065(4) Uiso 1 1 d D
N6 N 0.0615(11) -0.1499(7) 0.1525(17) 0.053(3) Uiso 1 1 d D
N7 N -0.0147(12) 0.2744(8) 0.1344(18) 0.060(4) Uiso 1 1 d D
N8 N -0.2405(12) -0.1753(8) 0.1376(19) 0.067(4) Uiso 1 1 d D
N9 N 0.1030(12) -0.2812(7) 0.1315(18) 0.060(4) Uiso 1 1 d D
Au1 Au 0.03410(6) -0.01583(4) 0.15381(9) 0.0579(9) Uani 1 1 d .
Au2 Au -0.10249(6) 0.02749(4) 0.15802(9) 0.0609(9) Uani 1 1 d .
Au3 Au -0.05704(6) -0.20111(4) 0.15495(10) 0.0627(8) Uani 1 1 d .

loop_
_atom_site_aniso_label
_atom_site_aniso_U_11
_atom_site_aniso_U_22
_atom_site_aniso_U_33
_atom_site_aniso_U_23
_atom_site_aniso_U_13
_atom_site_aniso_U_12
Au1 0.0547(16) 0.0619(4) 0.066(3) -0.0049(5) 0.038(2) -0.0034(4)
Au2 0.0632(16) 0.0612(4) 0.070(3) -0.0029(5) 0.043(2) -0.0119(4)
Au3 0.0639(15) 0.0696(4) 0.072(2) -0.0022(5) 0.0472(18) -0.0096(4)

loop_
_atom_type_symbol
_atom_type_description
_atom_type_scat_dispersion_real
_atom_type_scat_dispersion_imag
_atom_type_scat_source
C C 0.0029 0.0015 'International Tables Vol C Tables 4.2.6.8 and 6.1.1.4'
H H 0.0000 0.0000 'International Tables Vol C Tables 4.2.6.8 and 6.1.1.4'
N N 0.0057 0.0031 'International Tables Vol C Tables 4.2.6.8 and 6.1.1.4'
Au Au -1.622 8.407 'International Tables Vol C Tables 4.2.6.8 and 6.1.1.4'

loop_
_geom_angle_atom_site_label_1
_geom_angle_atom_site_label_2
_geom_angle_atom_site_label_3
_geom_angle
_geom_angle_site_symmetry_1
_geom_angle_site_symmetry_3
N1 C1 N7 111.7(12) . .
N1 C1 C11 124.1(12) . .
N7 C1 C11 123.6(13) . .
N2 C2 N7 111.3(11) . .
N2 C2 C12 122.9(11) . .
N7 C2 C12 125.5(12) . .
N3 C3 N8 110.3(13) . .
N3 C3 C13 126.9(16) . .
N8 C3 C13 122.3(17) . .
N4 C4 N8 111.0(12) . .
N4 C4 C14 121.1(14) . .
N8 C4 C14 127.8(14) . .
N5 C5 N9 111.2(12) . .
N5 C5 C15 124.3(15) . .
N9 C5 C15 124.2(15) . .
N6 C6 N9 113.4(11) . .
N6 C6 C16 122.0(11) . .
N9 C6 C16 124.5(12) . .
C31 C11 C21 124(2) . .
C31 C11 C1 116(2) . .
C21 C11 C1 115(2) . .
C31 C11 H11 97.4 . .
C21 C11 H11 97.4 . .
C1 C11 H11 97.4 . .
C22 C12 C32 113(2) . .
C22 C12 C2 108(2) . .
C32 C12 C2 111.7(16) . .
C22 C12 H12 108.0 . .
C32 C12 H12 108.0 . .
C2 C12 H12 108.0 . .
C33 C13 C23 116(3) . .
C33 C13 C3 113(3) . .
C23 C13 C3 117(4) . .
C33 C13 H13 103.0 . .
C23 C13 H13 103.0 . .
C3 C13 H13 103.0 . .
C24 C14 C34 107(3) . .
C24 C14 C4 106(3) . .
C34 C14 C4 109.8(15) . .
C24 C14 H14 111.3 . .
C34 C14 H14 111.3 . .
C4 C14 H14 111.3 . .
C25 C15 C35 126(4) . .
C25 C15 C5 114(3) . .
C35 C15 C5 113(3) . .
C25 C15 H15 99.0 . .
C35 C15 H15 99.0 . .
C5 C15 H15 99.0 . .
C36 C16 C26 111.1(19) . .
C36 C16 C6 112.1(16) . .
C26 C16 C6 108(2) . .
C36 C16 H16 108.6 . .
C26 C16 H16 108.6 . .
C6 C16 H16 108.6 . .
C11 C21 H21A 109.5 . .
C11 C21 H21B 109.5 . .
H21A C21 H21B 109.5 . .
C11 C21 H21C 109.5 . .
H21A C21 H21C 109.5 . .
H21B C21 H21C 109.5 . .
C12 C22 H22A 109.5 . .
C12 C22 H22B 109.5 . .
H22A C22 H22B 109.5 . .
C12 C22 H22C 109.5 . .
H22A C22 H22C 109.5 . .
H22B C22 H22C 109.5 . .
C13 C23 H23A 109.5 . .
C13 C23 H23B 109.5 . .
H23A C23 H23B 109.5 . .
C13 C23 H23C 109.5 . .
H23A C23 H23C 109.5 . .
H23B C23 H23C 109.5 . .
C14 C24 H24A 109.5 . .
C14 C24 H24B 109.5 . .
H24A C24 H24B 109.5 . .
C14 C24 H24C 109.5 . .
H24A C24 H24C 109.5 . .
H24B C24 H24C 109.5 . .
C15 C25 H25A 109.5 . .
C15 C25 H25B 109.5 . .
H25A C25 H25B 109.5 . .
C15 C25 H25C 109.5 . .
H25A C25 H25C 109.5 . .
H25B C25 H25C 109.5 . .
C16 C26 H26A 109.5 . .
C16 C26 H26B 109.5 . .
H26A C26 H26B 109.5 . .
C16 C26 H26C 109.5 . .
H26A C26 H26C 109.5 . .
H26B C26 H26C 109.5 . .
C11 C31 H31A 109.5 . .
C11 C31 H31B 109.5 . .
H31A C31 H31B 109.5 . .
C11 C31 H31C 109.5 . .
H31A C31 H31C 109.5 . .
H31B C31 H31C 109.5 . .
C12 C32 H32A 109.5 . .
C12 C32 H32B 109.5 . .
H32A C32 H32B 109.5 . .
C12 C32 H32C 109.5 . .
H32A C32 H32C 109.5 . .
H32B C32 H32C 109.5 . .
C13 C33 H33A 109.5 . .
C13 C33 H33B 109.5 . .
H33A C33 H33B 109.5 . .
C13 C33 H33C 109.5 . .
H33A C33 H33C 109.5 . .
H33B C33 H33C 109.5 . .
C14 C34 H34A 109.5 . .
C14 C34 H34B 109.5 . .
H34A C34 H34B 109.5 . .
C14 C34 H34C 109.5 . .
H34A C34 H34C 109.5 . .
H34B C34 H34C 109.5 . .
C15 C35 H35A 109.5 . .
C15 C35 H35B 109.5 . .
H35A C35 H35B 109.5 . .
C15 C35 H35C 109.5 . .
H35A C35 H35C 109.5 . .
H35B C35 H35C 109.5 . .
C16 C36 H36A 109.5 . .
C16 C36 H36B 109.5 . .
H36A C36 H36B 109.5 . .
C16 C36 H36C 109.5 . .
H36A C36 H36C 109.5 . .
H36B C36 H36C 109.5 . .
C1 N1 N2 107.1(11) . .
C1 N1 Au1 134.6(9) . .
N2 N1 Au1 118.3(8) . .
C2 N2 N1 105.9(10) . .
C2 N2 Au2 133.3(11) . .
N1 N2 Au2 119.9(8) . .
C3 N3 N4 106.6(12) . .
C3 N3 Au2 132.0(9) . .
N4 N3 Au2 121.2(9) . .
C4 N4 N3 106.8(12) . .
C4 N4 Au3 134.1(9) . .
N3 N4 Au3 119.0(10) . .
C5 N5 N6 105.2(12) . .
C5 N5 Au3 135.4(11) . .
N6 N5 Au3 119.3(8) . .
C6 N6 N5 106.3(10) . .
C6 N6 Au1 131.8(9) . .
N5 N6 Au1 120.7(9) . .
C1 N7 C2 103.9(11) . .
C3 N8 C4 105.2(13) . .
C6 N9 C5 103.7(11) . .
N6 Au1 N1 176.8(11) . .
N6 Au1 Au2 102.7(8) . 2
N1 Au1 Au2 80.4(9) . 2
N6 Au1 Au2 120.0(3) . .
N1 Au1 Au2 61.0(3) . .
Au2 Au1 Au2 81.14(4) 2 .
N6 Au1 Au3 59.5(3) . .
N1 Au1 Au3 121.4(4) . .
Au2 Au1 Au3 94.11(4) 2 .
Au2 Au1 Au3 60.479(19) . .
N3 Au2 N2 176.9(12) . .
N3 Au2 Au1 80.6(8) . 2
N2 Au2 Au1 102.5(8) . 2
N3 Au2 Au1 119.7(3) . .
N2 Au2 Au1 60.3(3) . .
Au1 Au2 Au1 94.97(4) 2 .
N3 Au2 Au3 59.4(3) . .
N2 Au2 Au3 120.7(3) . .
Au1 Au2 Au3 82.70(4) 2 .
Au1 Au2 Au3 60.392(19) . .
N5 Au3 N4 174.6(12) . .
N5 Au3 Au3 79.9(10) . 2
N4 Au3 Au3 105.5(8) . 2
N5 Au3 Au1 60.4(3) . .
N4 Au3 Au1 119.3(3) . .
Au3 Au3 Au1 82.13(4) 2 .
N5 Au3 Au2 119.5(3) . .
N4 Au3 Au2 60.3(3) . .
Au3 Au3 Au2 93.31(4) 2 .
Au1 Au3 Au2 59.129(18) . .

loop_
_geom_bond_atom_site_label_1
_geom_bond_atom_site_label_2
_geom_bond_distance
_geom_bond_site_symmetry_2
C1 N1 1.305(13) .
C1 N7 1.338(14) .
C1 C11 1.498(16) .
C2 N2 1.323(13) .
C2 N7 1.345(13) .
C2 C12 1.506(16) .
C3 N3 1.347(16) .
C3 N8 1.338(15) .
C3 C13 1.507(18) .
C4 N4 1.327(16) .
C4 N8 1.345(15) .
C4 C14 1.511(15) .
C5 N5 1.356(14) .
C5 N9 1.367(15) .
C5 C15 1.517(17) .
C6 N6 1.322(13) .
C6 N9 1.331(13) .
C6 C16 1.501(15) .
C11 C31 1.440(19) .
C11 C21 1.470(19) .
C11 H11 0.9800 .
C12 C22 1.49(2) .
C12 C32 1.496(17) .
C12 H12 0.9800 .
C13 C33 1.34(2) .
C13 C23 1.33(2) .
C13 H13 0.9800 .
C14 C24 1.45(2) .
C14 C34 1.497(17) .
C14 H14 0.9800 .
C15 C25 1.29(2) .
C15 C35 1.428(19) .
C15 H15 0.9800 .
C16 C36 1.496(18) .
C16 C26 1.50(2) .
C16 H16 0.9800 .
C21 H21A 0.9600 .
C21 H21B 0.9600 .
C21 H21C 0.9600 .
C22 H22A 0.9600 .
C22 H22B 0.9600 .
C22 H22C 0.9600 .
C23 H23A 0.9600 .
C23 H23B 0.9600 .
C23 H23C 0.9600 .
C24 H24A 0.9600 .
C24 H24B 0.9600 .
C24 H24C 0.9600 .
C25 H25A 0.9600 .
C25 H25B 0.9600 .
C25 H25C 0.9600 .
C26 H26A 0.9600 .
C26 H26B 0.9600 .
C26 H26C 0.9600 .
C31 H31A 0.9600 .
C31 H31B 0.9600 .
C31 H31C 0.9600 .
C32 H32A 0.9600 .
C32 H32B 0.9600 .
C32 H32C 0.9600 .
C33 H33A 0.9600 .
C33 H33B 0.9600 .
C33 H33C 0.9600 .
C34 H34A 0.9600 .
C34 H34B 0.9600 .
C34 H34C 0.9600 .
C35 H35A 0.9600 .
C35 H35B 0.9600 .
C35 H35C 0.9600 .
C36 H36A 0.9600 .
C36 H36B 0.9600 .
C36 H36C 0.9600 .
N1 N2 1.368(14) .
N1 Au1 2.007(11) .
N2 Au2 2.009(11) .
N3 N4 1.363(13) .
N3 Au2 2.005(13) .
N4 Au3 2.004(13) .
N5 N6 1.394(14) .
N5 Au3 1.972(14) .
N6 Au1 1.984(10) .
Au1 Au2 3.258(2) 2
Au1 Au2 3.3311(10) .
Au1 Au3 3.3742(9) .
Au2 Au1 3.258(2) 2
Au2 Au3 3.3771(9) .
Au3 Au3 3.299(3) 2
